data_7057746
loop_
_publ_author_name
'Li, Xi-Li'
'Li, Junfeng'
'Zhu, Cancan'
'Han, Bing'
'Liu, Yingfan'
'Yin, Zhigang'
'Li, Fengcai'
'Liu, Cai-Ming'

_publ_section_title
;
 An intense luminescent Dy(iii) single-ion magnet with the
 acylpyrazolonate ligand showing two slow magnetic relaxation processes
;
_journal_issue 20
_journal_name_full 'New Journal of Chemistry'
_journal_page_first 16992
_journal_paper_doi 10.1039/C8NJ03345E
_journal_volume 42
_journal_year 2018
_chemical_formula_moiety 'C36 H37 Dy N6 O8, 0.375(C4 H8 O2)'
_chemical_formula_sum 'C37.5 H40 Dy N6 O8.75'
_chemical_formula_weight 877.25
_space_group_crystal_system triclinic
_space_group_IT_number 2
_space_group_name_Hall '-P 1'
_space_group_name_H-M_alt 'P -1'
_symmetry_space_group_name_Hall '-P 1'
_symmetry_space_group_name_H-M 'P -1'
_atom_sites_solution_hydrogens mixed
_audit_creation_method SHELXL-2014/7
_audit_update_record
;
2018-09-15 deposited with the CCDC.
2018-09-18 downloaded from the CCDC.
;
_cell_angle_alpha 92.901(2)
_cell_angle_beta 110.024(3)
_cell_angle_gamma 118.127(4)
_cell_formula_units_Z 4
_cell_length_a 14.9512(6)
_cell_length_b 15.6918(5)
_cell_length_c 19.4924(6)
_cell_measurement_reflns_used 16548
_cell_measurement_temperature 298(2)
_cell_measurement_theta_max 26.3142
_cell_measurement_theta_min 3.0947
_cell_volume 3663.1(3)
_computing_cell_refinement APEX2
_computing_data_collection 'APEX2 (Bruker, 2013)'
_computing_data_reduction APEX2
_computing_molecular_graphics 'Olex2 (Dolomanov et al., 2009)'
_computing_publication_material 'Olex2 (Dolomanov et al., 2009)'
_computing_structure_refinement 'SHELXL-2014/7 (Sheldrick, 2014)'
_computing_structure_solution 'SHELXS (Bruker, 2000)'
_diffrn_ambient_temperature 298(2)
_diffrn_measured_fraction_theta_full 0.998
_diffrn_measured_fraction_theta_max 0.998
_diffrn_measurement_device_type 'PHOTON 100 CMOS detector'
_diffrn_measurement_method 'omega scan'
_diffrn_radiation_type MoK\a
_diffrn_radiation_wavelength 0.71073
_diffrn_reflns_av_R_equivalents 0.0505
_diffrn_reflns_av_unetI/netI 0.0766
_diffrn_reflns_Laue_measured_fraction_full 0.998
_diffrn_reflns_Laue_measured_fraction_max 0.998
_diffrn_reflns_limit_h_max 18
_diffrn_reflns_limit_h_min -18
_diffrn_reflns_limit_k_max 19
_diffrn_reflns_limit_k_min -19
_diffrn_reflns_limit_l_max 24
_diffrn_reflns_limit_l_min -21
_diffrn_reflns_number 25452
_diffrn_reflns_point_group_measured_fraction_full 0.998
_diffrn_reflns_point_group_measured_fraction_max 0.998
_diffrn_reflns_theta_full 25.242
_diffrn_reflns_theta_max 25.999
_diffrn_reflns_theta_min 3.101
_exptl_absorpt_coefficient_mu 2.103
_exptl_absorpt_correction_T_max 0.714
_exptl_absorpt_correction_T_min 0.625
_exptl_absorpt_correction_type multi-scan
_exptl_absorpt_process_details 'SADABS; Bruker, 2012'
_exptl_crystal_colour grey
_exptl_crystal_density_diffrn 1.591
_exptl_crystal_description block
_exptl_crystal_F_000 1772
_exptl_crystal_size_max 0.23
_exptl_crystal_size_mid 0.19
_exptl_crystal_size_min 0.16
_refine_diff_density_max 1.748
_refine_diff_density_min -2.510
_refine_diff_density_rms 0.115
_refine_ls_extinction_method none
_refine_ls_goodness_of_fit_ref 0.999
_refine_ls_hydrogen_treatment mixed
_refine_ls_matrix_type full
_refine_ls_number_parameters 1019
_refine_ls_number_reflns 14380
_refine_ls_number_restraints 12
_refine_ls_restrained_S_all 0.998
_refine_ls_R_factor_all 0.0498
_refine_ls_R_factor_gt 0.0388
_refine_ls_shift/su_max 0.002
_refine_ls_shift/su_mean 0.000
_refine_ls_structure_factor_coef Fsqd
_refine_ls_weighting_details 'w=1/[\s^2^(Fo^2^)+(0.0129P)^2^] where P=(Fo^2^+2Fc^2^)/3'
_refine_ls_weighting_scheme calc
_refine_ls_wR_factor_gt 0.0671
_refine_ls_wR_factor_ref 0.0720
_reflns_Friedel_coverage 0.000
_reflns_number_gt 11633
_reflns_number_total 14380
_reflns_threshold_expression 'I > 2\s(I)'
_cod_data_source_file c8nj03345e2.cif
_cod_data_source_block 1
_cod_depositor_comments 'Adding full bibliography for 7057746.cif.'
_cod_original_formula_sum 'C37.50 H40 Dy N6 O8.75'
_cod_database_code 7057746
_shelx_shelxl_version_number 2014/7
_shelx_space_group_comment
;
The symmetry employed for this shelxl refinement is uniquely defined
by the following loop, which should always be used as a source of
symmetry information in preference to the above space-group names.
They are only intended as comments.
;
_shelx_estimated_absorpt_t_min 0.703
_shelx_estimated_absorpt_t_max 0.754

loop_
_space_group_symop_operation_xyz
'x, y, z'
'-x, -y, -z'

loop_
_atom_site_label
_atom_site_type_symbol
_atom_site_fract_x
_atom_site_fract_y
_atom_site_fract_z
_atom_site_U_iso_or_equiv
_atom_site_adp_type
_atom_site_occupancy
_atom_site_site_symmetry_order
_atom_site_calc_flag
_atom_site_refinement_flags_posn
_atom_site_refinement_flags_adp
_atom_site_refinement_flags_occupancy
C1 C 1.1597(3) 0.6893(3) 0.1066(2) 0.0200(9) Uani 1 1 d . . .
C2 C 1.2782(3) 0.7337(3) 0.1149(2) 0.0282(10) Uani 1 1 d . . .
H2A H 1.3058 0.8003 0.1083 0.042 Uiso 1 1 calc R U .
H2B H 1.2800 0.6933 0.0773 0.042 Uiso 1 1 calc R U .
H2C H 1.3240 0.7358 0.1643 0.042 Uiso 1 1 calc R U .
C3 C 0.9773(3) 0.5380(3) 0.0857(2) 0.0176(8) Uani 1 1 d . . .
C4 C 1.0932(3) 0.5857(3) 0.1004(2) 0.0180(8) Uani 1 1 d . . .
C5 C 1.1181(3) 0.5090(3) 0.1050(2) 0.0213(9) Uani 1 1 d . . .
C6 C 1.2246(3) 0.5128(3) 0.1190(2) 0.0325(11) Uani 1 1 d . . .
H6A H 1.2162 0.4497 0.1257 0.049 Uiso 1 1 calc R U .
H6B H 1.2832 0.5647 0.1637 0.049 Uiso 1 1 calc R U .
H6C H 1.2429 0.5267 0.0766 0.049 Uiso 1 1 calc R U .
C7 C 0.8416(3) 0.3595(3) 0.0803(2) 0.0205(9) Uani 1 1 d . . .
C8 C 0.8348(4) 0.2699(3) 0.0905(3) 0.0361(12) Uani 1 1 d . . .
H8 H 0.8958 0.2630 0.0991 0.043 Uiso 1 1 calc R U .
C9 C 0.7367(4) 0.1913(4) 0.0879(3) 0.0499(15) Uani 1 1 d . . .
H9 H 0.7323 0.1317 0.0955 0.060 Uiso 1 1 calc R U .
C10 C 0.6455(4) 0.2007(4) 0.0742(3) 0.0417(13) Uani 1 1 d . . .
H10 H 0.5795 0.1473 0.0719 0.050 Uiso 1 1 calc R U .
C11 C 0.6521(3) 0.2881(3) 0.0641(2) 0.0342(11) Uani 1 1 d . . .
H11 H 0.5904 0.2942 0.0551 0.041 Uiso 1 1 calc R U .
C12 C 0.7504(3) 0.3691(3) 0.0671(2) 0.0249(10) Uani 1 1 d . . .
H12 H 0.7544 0.4289 0.0602 0.030 Uiso 1 1 calc R U .
C13 C 1.1237(3) 0.9839(3) 0.1873(2) 0.0246(10) Uani 1 1 d . . .
C14 C 1.2350(3) 1.0600(3) 0.2483(2) 0.0363(12) Uani 1 1 d . . .
H14A H 1.2583 1.0286 0.2858 0.054 Uiso 1 1 calc R U .
H14B H 1.2296 1.1119 0.2712 0.054 Uiso 1 1 calc R U .
H14C H 1.2886 1.0882 0.2270 0.054 Uiso 1 1 calc R U .
C15 C 1.0517(3) 1.0108(3) 0.1396(2) 0.0235(9) Uani 1 1 d . . .
C16 C 0.9514(3) 0.9407(3) 0.0767(2) 0.0223(9) Uani 1 1 d . . .
C17 C 1.0577(4) 1.1038(3) 0.1384(2) 0.0302(11) Uani 1 1 d . . .
C18 C 1.1440(4) 1.2055(3) 0.1918(3) 0.0554(16) Uani 1 1 d . . .
H18A H 1.1254 1.2537 0.1746 0.083 Uiso 1 1 calc R U .
H18B H 1.2159 1.2238 0.1935 0.083 Uiso 1 1 calc R U .
H18C H 1.1458 1.2037 0.2414 0.083 Uiso 1 1 calc R U .
C19 C 0.8012(3) 0.9601(3) -0.0182(2) 0.0232(9) Uani 1 1 d . . .
C20 C 0.7700(4) 1.0265(4) -0.0418(3) 0.0549(16) Uani 1 1 d . . .
H20 H 0.8187 1.0946 -0.0189 0.066 Uiso 1 1 calc R U .
C21 C 0.6676(4) 0.9933(4) -0.0989(3) 0.068(2) Uani 1 1 d . . .
H21 H 0.6479 1.0394 -0.1145 0.082 Uiso 1 1 calc R U .
C22 C 0.5937(4) 0.8938(3) -0.1333(3) 0.0413(13) Uani 1 1 d . . .
H22 H 0.5236 0.8717 -0.1712 0.050 Uiso 1 1 calc R U .
C23 C 0.6254(4) 0.8285(3) -0.1107(3) 0.0494(15) Uani 1 1 d . . .
H23 H 0.5764 0.7607 -0.1343 0.059 Uiso 1 1 calc R U .
C24 C 0.7273(4) 0.8591(3) -0.0544(3) 0.0457(14) Uani 1 1 d . . .
H24 H 0.7472 0.8126 -0.0403 0.055 Uiso 1 1 calc R U .
C25 C 0.7786(4) 0.7262(3) 0.1708(3) 0.0341(11) Uani 1 1 d . . .
C26 C 0.7715(4) 0.7580(4) 0.2410(3) 0.0539(15) Uani 1 1 d . . .
H26A H 0.8261 0.7561 0.2838 0.081 Uiso 1 1 calc R U .
H26B H 0.6983 0.7135 0.2382 0.081 Uiso 1 1 calc R U .
H26C H 0.7855 0.8248 0.2463 0.081 Uiso 1 1 calc R U .
C27 C 0.6867(3) 0.6833(3) 0.1010(3) 0.0320(11) Uani 1 1 d . . .
C28 C 0.6895(3) 0.6472(3) 0.0332(3) 0.0287(10) Uani 1 1 d . . .
C29 C 0.5754(4) 0.6637(3) 0.0780(3) 0.0361(12) Uani 1 1 d . . .
C30 C 0.5201(4) 0.6796(4) 0.1247(3) 0.0514(15) Uani 1 1 d . . .
H30A H 0.4471 0.6647 0.0920 0.077 Uiso 1 1 calc R U .
H30B H 0.5640 0.7479 0.1538 0.077 Uiso 1 1 calc R U .
H30C H 0.5139 0.6362 0.1581 0.077 Uiso 1 1 calc R U .
C31 C 0.5463(4) 0.5807(3) -0.1009(3) 0.0331(11) Uani 1 1 d . . .
C32 C 0.4323(4) 0.5357(3) -0.1461(3) 0.0454(14) Uani 1 1 d . . .
H32 H 0.3830 0.5270 -0.1244 0.054 Uiso 1 1 calc R U .
C33 C 0.3943(4) 0.5047(4) -0.2223(3) 0.0563(16) Uani 1 1 d . . .
H33 H 0.3182 0.4734 -0.2523 0.068 Uiso 1 1 calc R U .
C34 C 0.4657(4) 0.5184(4) -0.2564(3) 0.0585(16) Uani 1 1 d . . .
H34 H 0.4386 0.4977 -0.3086 0.070 Uiso 1 1 calc R U .
C35 C 0.5780(4) 0.5635(4) -0.2113(3) 0.0466(13) Uani 1 1 d . . .
H35 H 0.6268 0.5724 -0.2334 0.056 Uiso 1 1 calc R U .
C36 C 0.6188(4) 0.5952(3) -0.1347(3) 0.0392(12) Uani 1 1 d . . .
H36 H 0.6950 0.6264 -0.1052 0.047 Uiso 1 1 calc R U .
C37 C 0.3063(3) 0.8719(3) 0.3598(2) 0.0235(10) Uani 1 1 d . . .
C38 C 0.3215(3) 0.8366(3) 0.2946(2) 0.0321(11) Uani 1 1 d . . .
H38A H 0.2882 0.7654 0.2841 0.048 Uiso 1 1 calc R U .
H38B H 0.3997 0.8679 0.3067 0.048 Uiso 1 1 calc R U .
H38C H 0.2865 0.8539 0.2510 0.048 Uiso 1 1 calc R U .
C39 C 0.3754(3) 0.9719(3) 0.4044(2) 0.0209(9) Uani 1 1 d . . .
C40 C 0.3611(3) 1.0061(3) 0.4657(2) 0.0216(9) Uani 1 1 d . . .
C41 C 0.4703(3) 1.0570(3) 0.4022(2) 0.0260(10) Uani 1 1 d . . .
C42 C 0.5210(4) 1.0658(4) 0.3473(3) 0.0412(13) Uani 1 1 d . . .
H42A H 0.5753 1.1346 0.3552 0.062 Uiso 1 1 calc R U .
H42B H 0.4639 1.0409 0.2968 0.062 Uiso 1 1 calc R U .
H42C H 0.5565 1.0274 0.3545 0.062 Uiso 1 1 calc R U .
C43 C 0.4681(3) 1.1736(3) 0.5589(2) 0.0287(10) Uani 1 1 d . . .
C44 C 0.5463(4) 1.2742(3) 0.5728(3) 0.0406(12) Uani 1 1 d . . .
H44 H 0.5831 1.2957 0.5415 0.049 Uiso 1 1 calc R U .
C45 C 0.5688(4) 1.3421(4) 0.6335(3) 0.0507(14) Uani 1 1 d . . .
H45 H 0.6199 1.4096 0.6420 0.061 Uiso 1 1 calc R U .
C46 C 0.5174(4) 1.3124(4) 0.6817(3) 0.0463(14) Uani 1 1 d . . .
H46 H 0.5336 1.3585 0.7227 0.056 Uiso 1 1 calc R U .
C47 C 0.4414(4) 1.2125(4) 0.6674(3) 0.0429(13) Uani 1 1 d . . .
H47 H 0.4062 1.1912 0.6996 0.052 Uiso 1 1 calc R U .
C48 C 0.4157(3) 1.1430(3) 0.6070(2) 0.0314(11) Uani 1 1 d . . .
H48 H 0.3634 1.0759 0.5984 0.038 Uiso 1 1 calc R U .
C49 C -0.0658(4) 0.8539(4) 0.4656(3) 0.0389(12) Uani 1 1 d . . .
C50 C -0.1717(4) 0.8523(5) 0.4208(3) 0.0713(19) Uani 1 1 d . . .
H50A H -0.1635 0.8844 0.3809 0.107 Uiso 1 1 calc R U .
H50B H -0.1861 0.8872 0.4535 0.107 Uiso 1 1 calc R U .
H50C H -0.2329 0.7844 0.3997 0.107 Uiso 1 1 calc R U .
C51 C -0.0177(4) 0.8789(3) 0.5440(3) 0.0309(11) Uani 1 1 d . . .
C52 C 0.0904(4) 0.8960(3) 0.5874(2) 0.0276(10) Uani 1 1 d . . .
C53 C -0.0545(4) 0.9010(3) 0.5970(3) 0.0399(12) Uani 1 1 d . . .
C54 C -0.1624(4) 0.8950(4) 0.5851(3) 0.0643(17) Uani 1 1 d . . .
H54A H -0.1624 0.9118 0.6331 0.096 Uiso 1 1 calc R U .
H54B H -0.2236 0.8283 0.5580 0.096 Uiso 1 1 calc R U .
H54C H -0.1701 0.9411 0.5565 0.096 Uiso 1 1 calc R U .
C55 C 0.2076(4) 0.9652(3) 0.7282(3) 0.0318(11) Uani 1 1 d . . .
C56 C 0.2128(4) 1.0062(3) 0.7956(3) 0.0429(13) Uani 1 1 d . . .
H56 H 0.1509 1.0061 0.7964 0.051 Uiso 1 1 calc R U .
C57 C 0.3092(5) 1.0469(4) 0.8611(3) 0.0518(15) Uani 1 1 d . . .
H57 H 0.3112 1.0740 0.9056 0.062 Uiso 1 1 calc R U .
C58 C 0.4018(4) 1.0482(4) 0.8620(3) 0.0512(15) Uani 1 1 d . . .
H58 H 0.4673 1.0774 0.9059 0.061 Uiso 1 1 calc R U .
C59 C 0.3945(4) 1.0045(4) 0.7949(3) 0.0527(15) Uani 1 1 d . . .
H59 H 0.4560 1.0033 0.7946 0.063 Uiso 1 1 calc R U .
C60 C 0.2997(4) 0.9632(4) 0.7294(3) 0.0456(13) Uani 1 1 d . . .
H60 H 0.2970 0.9337 0.6856 0.055 Uiso 1 1 calc R U .
C61 C -0.0739(3) 0.5713(3) 0.3304(2) 0.0259(10) Uani 1 1 d . . .
C62 C -0.1275(4) 0.5062(3) 0.2523(2) 0.0406(13) Uani 1 1 d . . .
H62A H -0.1430 0.5420 0.2160 0.061 Uiso 1 1 calc R U .
H62B H -0.1958 0.4471 0.2454 0.061 Uiso 1 1 calc R U .
H62C H -0.0780 0.4875 0.2453 0.061 Uiso 1 1 calc R U .
C63 C -0.1019(3) 0.5324(3) 0.3886(2) 0.0249(10) Uani 1 1 d . . .
C64 C -0.1786(4) 0.4349(3) 0.3902(2) 0.0348(12) Uani 1 1 d . . .
C65 C -0.2541(4) 0.3401(3) 0.3279(3) 0.0621(18) Uani 1 1 d . . .
H65A H -0.2890 0.2851 0.3481 0.093 Uiso 1 1 calc R U .
H65B H -0.2112 0.3283 0.3059 0.093 Uiso 1 1 calc R U .
H65C H -0.3103 0.3462 0.2899 0.093 Uiso 1 1 calc R U .
C66 C -0.0494(3) 0.5919(3) 0.4636(2) 0.0227(9) Uani 1 1 d . . .
C67 C -0.0855(3) 0.5535(3) 0.5789(2) 0.0281(10) Uani 1 1 d . . .
C68 C -0.1388(4) 0.4781(3) 0.6103(3) 0.0356(12) Uani 1 1 d . . .
H68 H -0.1808 0.4118 0.5825 0.043 Uiso 1 1 calc R U .
C69 C -0.1301(4) 0.5007(4) 0.6819(3) 0.0420(13) Uani 1 1 d . . .
H69 H -0.1662 0.4493 0.7022 0.050 Uiso 1 1 calc R U .
C70 C -0.0689(4) 0.5978(4) 0.7245(3) 0.0503(14) Uani 1 1 d . . .
H70 H -0.0644 0.6130 0.7727 0.060 Uiso 1 1 calc R U .
C71 C -0.0146(5) 0.6719(4) 0.6938(3) 0.068(2) Uani 1 1 d . . .
H71 H 0.0287 0.7380 0.7221 0.082 Uiso 1 1 calc R U .
C72 C -0.0230(5) 0.6500(4) 0.6222(3) 0.0555(17) Uani 1 1 d . . .
H72 H 0.0143 0.7016 0.6026 0.067 Uiso 1 1 calc R U .
C73 C 0.5481(7) 0.6852(6) 0.6222(5) 0.081(3) Uani 0.75 1 d . . P
H73A H 0.4686 0.6444 0.5945 0.122 Uiso 0.75 1 calc R U P
H73B H 0.5755 0.7460 0.6064 0.122 Uiso 0.75 1 calc R U P
H73C H 0.5662 0.7006 0.6752 0.122 Uiso 0.75 1 calc R U P
C74 C 0.5989(9) 0.6319(7) 0.6079(6) 0.077(3) Uani 0.75 1 d . . P
C75 C 0.6748(11) 0.5807(11) 0.5371(7) 0.150(7) Uani 0.75 1 d . . P
H75A H 0.7407 0.5918 0.5790 0.180 Uiso 0.75 1 calc R U P
H75B H 0.6169 0.5109 0.5239 0.180 Uiso 0.75 1 calc R U P
C76 C 0.6981(7) 0.6038(7) 0.4779(6) 0.117(4) Uani 0.75 1 d . . P
H76A H 0.6326 0.5932 0.4369 0.176 Uiso 0.75 1 calc R U P
H76B H 0.7222 0.5622 0.4625 0.176 Uiso 0.75 1 calc R U P
H76C H 0.7564 0.6727 0.4917 0.176 Uiso 0.75 1 calc R U P
Dy1 Dy 0.95501(2) 0.73432(2) 0.09762(2) 0.02012(6) Uani 1 1 d . . .
Dy2 Dy 0.12638(2) 0.80971(2) 0.44709(2) 0.02152(6) Uani 1 1 d . . .
N1 N 0.9438(2) 0.4393(2) 0.08444(17) 0.0191(7) Uani 1 1 d . . .
N2 N 1.0312(3) 0.4225(2) 0.09592(18) 0.0205(7) Uani 1 1 d . . .
N3 N 0.9058(3) 0.9943(2) 0.04277(19) 0.0248(8) Uani 1 1 d . . .
N4 N 0.9727(3) 1.0955(2) 0.0816(2) 0.0314(9) Uani 1 1 d . . .
N5 N 0.5859(3) 0.6141(3) -0.0230(2) 0.0328(9) Uani 1 1 d . . .
N6 N 0.5164(3) 0.6237(3) 0.0063(2) 0.0391(10) Uani 1 1 d . . .
N7 N 0.4455(3) 1.1043(2) 0.49649(19) 0.0247(8) Uani 1 1 d . . .
N8 N 0.5121(3) 1.1344(3) 0.4566(2) 0.0287(9) Uani 1 1 d . . .
N9 N 0.1107(3) 0.9282(3) 0.6614(2) 0.0342(9) Uani 1 1 d . . .
N10 N 0.0206(3) 0.9301(3) 0.6663(2) 0.0428(11) Uani 1 1 d . . .
N11 N -0.0984(3) 0.5293(2) 0.50398(19) 0.0261(8) Uani 1 1 d . . .
N12 N -0.1764(3) 0.4325(3) 0.4576(2) 0.0342(10) Uani 1 1 d . . .
O1 O 1.1244(2) 0.74707(19) 0.10619(15) 0.0239(6) Uani 1 1 d . . .
O2 O 0.9134(2) 0.57132(19) 0.07379(15) 0.0219(6) Uani 1 1 d . . .
O3 O 0.9092(2) 0.84869(19) 0.05236(15) 0.0288(7) Uani 1 1 d . . .
O4 O 1.0983(2) 0.8939(2) 0.17941(16) 0.0286(7) Uani 1 1 d . . .
O5 O 0.8724(2) 0.7401(2) 0.17804(16) 0.0349(8) Uani 1 1 d . . .
O6 O 0.7661(2) 0.6415(2) 0.02322(16) 0.0293(7) Uani 1 1 d . . .
O7 O 0.9554(2) 0.7314(2) -0.02460(16) 0.0262(7) Uani 1 1 d D . .
O8 O 1.0456(3) 0.7105(2) 0.21991(16) 0.0280(7) Uani 1 1 d D . .
O9 O 0.2272(2) 0.8080(2) 0.37295(15) 0.0272(7) Uani 1 1 d . . .
O10 O 0.2874(2) 0.9617(2) 0.49057(15) 0.0251(7) Uani 1 1 d . . .
O11 O -0.0193(2) 0.8375(2) 0.42722(17) 0.0412(8) Uani 1 1 d . . .
O12 O 0.1576(2) 0.8880(2) 0.56689(15) 0.0280(7) Uani 1 1 d . . .
O13 O -0.0015(2) 0.6625(2) 0.34256(15) 0.0289(7) Uani 1 1 d . . .
O14 O 0.0251(2) 0.6829(2) 0.49246(15) 0.0307(7) Uani 1 1 d . . .
O15 O 0.0810(3) 0.8755(3) 0.33535(18) 0.0342(8) Uani 1 1 d D . .
O16 O 0.2475(2) 0.7549(2) 0.51033(17) 0.0293(7) Uani 1 1 d D . .
O17 O 0.6072(9) 0.5740(6) 0.6372(6) 0.166(4) Uani 0.75 1 d . . P
O18 O 0.6381(7) 0.6429(7) 0.5580(5) 0.132(3) Uani 0.75 1 d . . P
H16B H 0.3142(15) 0.783(2) 0.515(2) 0.048(16) Uiso 1 1 d D . .
H8A H 1.020(3) 0.696(4) 0.2531(19) 0.062(18) Uiso 1 1 d D . .
H16A H 0.229(3) 0.6987(16) 0.521(2) 0.037(14) Uiso 1 1 d D . .
H8B H 1.104(3) 0.709(4) 0.231(3) 0.10(2) Uiso 1 1 d D . .
H15A H 0.087(4) 0.856(4) 0.2962(16) 0.11(3) Uiso 1 1 d D . .
H7A H 0.978(3) 0.7842(16) -0.040(2) 0.031(13) Uiso 1 1 d D . .
H7B H 0.972(3) 0.693(2) -0.043(2) 0.036(14) Uiso 1 1 d D . .
H15B H 0.023(2) 0.879(3) 0.322(2) 0.033(13) Uiso 1 1 d D . .

loop_
_atom_site_aniso_label
_atom_site_aniso_U_11
_atom_site_aniso_U_22
_atom_site_aniso_U_33
_atom_site_aniso_U_23
_atom_site_aniso_U_13
_atom_site_aniso_U_12
C1 0.023(2) 0.021(2) 0.013(2) 0.0040(16) 0.0067(16) 0.0102(19)
C2 0.022(2) 0.031(2) 0.031(3) 0.0061(19) 0.0117(19) 0.013(2)
C3 0.020(2) 0.019(2) 0.011(2) 0.0022(16) 0.0050(16) 0.0097(18)
C4 0.019(2) 0.025(2) 0.014(2) 0.0064(16) 0.0062(16) 0.0151(18)
C5 0.023(2) 0.028(2) 0.018(2) 0.0038(17) 0.0070(17) 0.018(2)
C6 0.027(2) 0.031(3) 0.042(3) 0.006(2) 0.010(2) 0.021(2)
C7 0.020(2) 0.022(2) 0.015(2) 0.0009(16) 0.0048(16) 0.0094(19)
C8 0.029(3) 0.032(3) 0.053(3) 0.019(2) 0.019(2) 0.018(2)
C9 0.041(3) 0.027(3) 0.085(4) 0.024(3) 0.027(3) 0.019(3)
C10 0.027(3) 0.036(3) 0.060(4) 0.017(2) 0.023(2) 0.011(2)
C11 0.022(2) 0.039(3) 0.037(3) 0.005(2) 0.010(2) 0.016(2)
C12 0.027(2) 0.024(2) 0.024(2) 0.0056(18) 0.0088(18) 0.015(2)
C13 0.025(2) 0.022(2) 0.028(3) 0.0096(18) 0.0153(19) 0.011(2)
C14 0.035(3) 0.027(3) 0.035(3) 0.009(2) 0.004(2) 0.014(2)
C15 0.025(2) 0.021(2) 0.022(2) 0.0069(17) 0.0090(18) 0.0108(19)
C16 0.031(2) 0.025(2) 0.027(2) 0.0154(18) 0.0194(19) 0.020(2)
C17 0.039(3) 0.019(2) 0.026(3) 0.0058(18) 0.009(2) 0.014(2)
C18 0.073(4) 0.027(3) 0.041(3) 0.000(2) -0.004(3) 0.028(3)
C19 0.028(2) 0.024(2) 0.026(2) 0.0104(18) 0.0129(18) 0.017(2)
C20 0.048(3) 0.027(3) 0.073(4) 0.008(3) 0.002(3) 0.024(3)
C21 0.053(4) 0.041(3) 0.084(5) 0.012(3) -0.012(3) 0.033(3)
C22 0.029(3) 0.038(3) 0.047(3) 0.016(2) 0.006(2) 0.017(2)
C23 0.041(3) 0.027(3) 0.061(4) 0.012(2) 0.002(3) 0.016(2)
C24 0.045(3) 0.026(3) 0.052(4) 0.010(2) 0.000(2) 0.022(2)
C25 0.037(3) 0.039(3) 0.046(3) 0.021(2) 0.025(2) 0.028(2)
C26 0.045(3) 0.076(4) 0.050(4) 0.006(3) 0.023(3) 0.037(3)
C27 0.025(2) 0.036(3) 0.048(3) 0.018(2) 0.021(2) 0.021(2)
C28 0.024(2) 0.019(2) 0.044(3) 0.015(2) 0.013(2) 0.013(2)
C29 0.028(3) 0.031(3) 0.057(4) 0.017(2) 0.020(2) 0.018(2)
C30 0.036(3) 0.066(4) 0.072(4) 0.022(3) 0.031(3) 0.035(3)
C31 0.027(2) 0.024(2) 0.049(3) 0.008(2) 0.009(2) 0.018(2)
C32 0.026(3) 0.037(3) 0.061(4) 0.005(3) 0.007(2) 0.016(2)
C33 0.029(3) 0.052(4) 0.064(4) -0.003(3) -0.004(3) 0.021(3)
C34 0.052(4) 0.051(4) 0.052(4) -0.001(3) -0.001(3) 0.028(3)
C35 0.042(3) 0.050(3) 0.049(4) 0.006(3) 0.010(2) 0.031(3)
C36 0.030(3) 0.035(3) 0.045(3) 0.001(2) 0.002(2) 0.022(2)
C37 0.014(2) 0.036(3) 0.020(2) 0.0079(19) 0.0062(17) 0.012(2)
C38 0.021(2) 0.038(3) 0.029(3) 0.002(2) 0.0102(19) 0.010(2)
C39 0.017(2) 0.029(2) 0.017(2) 0.0082(17) 0.0070(16) 0.0112(19)
C40 0.013(2) 0.022(2) 0.024(2) 0.0042(17) 0.0038(17) 0.0065(18)
C41 0.019(2) 0.035(3) 0.022(2) 0.011(2) 0.0086(18) 0.013(2)
C42 0.031(3) 0.050(3) 0.031(3) 0.009(2) 0.017(2) 0.011(2)
C43 0.021(2) 0.024(2) 0.033(3) 0.0029(19) 0.0044(19) 0.012(2)
C44 0.038(3) 0.027(3) 0.042(3) 0.005(2) 0.013(2) 0.010(2)
C45 0.047(3) 0.027(3) 0.055(4) -0.002(2) 0.007(3) 0.013(3)
C46 0.036(3) 0.043(3) 0.046(3) -0.013(2) 0.004(2) 0.022(3)
C47 0.030(3) 0.048(3) 0.046(3) -0.004(2) 0.013(2) 0.020(3)
C48 0.024(2) 0.032(3) 0.031(3) -0.002(2) 0.0089(19) 0.012(2)
C49 0.033(3) 0.047(3) 0.043(3) 0.012(2) 0.018(2) 0.023(2)
C50 0.052(4) 0.123(6) 0.057(4) 0.011(4) 0.017(3) 0.063(4)
C51 0.034(3) 0.034(3) 0.031(3) 0.008(2) 0.018(2) 0.020(2)
C52 0.032(2) 0.018(2) 0.033(3) 0.0053(19) 0.019(2) 0.009(2)
C53 0.037(3) 0.038(3) 0.053(4) 0.009(2) 0.026(3) 0.021(2)
C54 0.050(3) 0.087(5) 0.072(4) 0.001(3) 0.031(3) 0.045(3)
C55 0.042(3) 0.025(2) 0.030(3) 0.0084(19) 0.021(2) 0.014(2)
C56 0.052(3) 0.044(3) 0.038(3) 0.009(2) 0.026(3) 0.025(3)
C57 0.071(4) 0.052(3) 0.028(3) 0.002(2) 0.022(3) 0.028(3)
C58 0.053(3) 0.050(3) 0.028(3) 0.008(2) 0.009(2) 0.016(3)
C59 0.043(3) 0.067(4) 0.040(3) 0.008(3) 0.017(3) 0.023(3)
C60 0.044(3) 0.061(4) 0.032(3) 0.005(2) 0.019(2) 0.026(3)
C61 0.019(2) 0.023(2) 0.027(3) 0.0035(18) 0.0088(18) 0.0049(19)
C62 0.041(3) 0.040(3) 0.024(3) 0.003(2) 0.012(2) 0.011(2)
C63 0.023(2) 0.023(2) 0.019(2) 0.0054(17) 0.0086(18) 0.0055(19)
C64 0.038(3) 0.029(3) 0.019(3) 0.0043(19) 0.007(2) 0.007(2)
C65 0.069(4) 0.029(3) 0.036(3) 0.002(2) 0.014(3) -0.006(3)
C66 0.021(2) 0.024(2) 0.024(2) 0.0098(18) 0.0100(18) 0.0106(19)
C67 0.023(2) 0.035(3) 0.021(2) 0.0087(19) 0.0078(18) 0.012(2)
C68 0.033(3) 0.031(3) 0.033(3) 0.012(2) 0.016(2) 0.007(2)
C69 0.046(3) 0.051(3) 0.030(3) 0.020(2) 0.023(2) 0.019(3)
C70 0.062(4) 0.059(4) 0.027(3) 0.015(3) 0.023(3) 0.025(3)
C71 0.103(5) 0.043(3) 0.031(3) 0.002(3) 0.031(3) 0.015(3)
C72 0.080(4) 0.031(3) 0.032(3) 0.011(2) 0.029(3) 0.007(3)
C73 0.108(7) 0.061(6) 0.058(6) 0.018(4) 0.008(5) 0.050(6)
C74 0.107(8) 0.070(6) 0.071(7) 0.051(5) 0.040(6) 0.054(6)
C75 0.218(14) 0.294(18) 0.171(13) 0.188(13) 0.160(12) 0.235(15)
C76 0.073(7) 0.065(7) 0.140(11) -0.010(6) -0.028(6) 0.035(6)
Dy1 0.01906(10) 0.01936(11) 0.02489(12) 0.00657(8) 0.00794(8) 0.01287(9)
Dy2 0.01678(10) 0.02311(11) 0.01996(12) 0.00425(8) 0.00851(8) 0.00649(9)
N1 0.0179(17) 0.0209(18) 0.023(2) 0.0067(14) 0.0086(14) 0.0131(15)
N2 0.0182(17) 0.0216(19) 0.025(2) 0.0054(14) 0.0080(14) 0.0135(16)
N3 0.031(2) 0.0184(18) 0.027(2) 0.0063(15) 0.0101(16) 0.0153(17)
N4 0.042(2) 0.0185(19) 0.032(2) 0.0063(16) 0.0118(18) 0.0174(18)
N5 0.0196(19) 0.027(2) 0.047(3) 0.0067(18) 0.0078(17) 0.0127(17)
N6 0.026(2) 0.040(2) 0.063(3) 0.019(2) 0.023(2) 0.023(2)
N7 0.0206(18) 0.0243(19) 0.028(2) 0.0073(16) 0.0117(15) 0.0096(16)
N8 0.0214(19) 0.032(2) 0.032(2) 0.0131(17) 0.0136(16) 0.0113(17)
N9 0.039(2) 0.038(2) 0.034(2) 0.0086(18) 0.0227(19) 0.021(2)
N10 0.043(2) 0.052(3) 0.045(3) 0.004(2) 0.027(2) 0.027(2)
N11 0.0195(18) 0.0239(19) 0.024(2) 0.0085(16) 0.0107(15) 0.0025(16)
N12 0.031(2) 0.022(2) 0.029(2) 0.0054(16) 0.0101(17) 0.0010(17)
O1 0.0249(15) 0.0240(16) 0.0313(18) 0.0104(12) 0.0145(13) 0.0166(13)
O2 0.0208(15) 0.0205(15) 0.0296(17) 0.0086(12) 0.0098(12) 0.0148(13)
O3 0.0337(17) 0.0211(16) 0.0311(18) 0.0038(13) 0.0046(13) 0.0201(14)
O4 0.0241(16) 0.0245(16) 0.0328(19) 0.0081(13) 0.0055(13) 0.0138(14)
O5 0.0276(17) 0.048(2) 0.0338(19) 0.0088(15) 0.0123(13) 0.0231(16)
O6 0.0203(15) 0.0258(16) 0.044(2) 0.0060(14) 0.0109(13) 0.0159(14)
O7 0.0361(18) 0.0219(17) 0.0305(19) 0.0108(14) 0.0151(14) 0.0210(16)
O8 0.0249(17) 0.0397(19) 0.0244(18) 0.0146(14) 0.0131(14) 0.0179(16)
O9 0.0214(15) 0.0272(16) 0.0256(17) 0.0012(13) 0.0100(13) 0.0077(14)
O10 0.0174(15) 0.0277(16) 0.0256(17) 0.0031(13) 0.0122(12) 0.0065(13)
O11 0.0367(19) 0.064(2) 0.034(2) 0.0140(17) 0.0176(15) 0.0322(18)
O12 0.0254(16) 0.0316(17) 0.0274(18) 0.0042(13) 0.0158(13) 0.0121(14)
O13 0.0270(16) 0.0285(17) 0.0247(18) 0.0065(13) 0.0125(13) 0.0086(14)
O14 0.0265(16) 0.0255(17) 0.0221(17) 0.0046(13) 0.0107(13) 0.0003(14)
O15 0.036(2) 0.046(2) 0.031(2) 0.0139(16) 0.0160(15) 0.0276(17)
O16 0.0197(17) 0.0278(18) 0.0359(19) 0.0158(15) 0.0126(14) 0.0076(14)
O17 0.285(12) 0.141(8) 0.220(11) 0.095(7) 0.200(10) 0.150(8)
O18 0.153(7) 0.203(9) 0.157(8) 0.139(7) 0.105(6) 0.141(7)

loop_
_atom_type_symbol
_atom_type_description
_atom_type_scat_dispersion_real
_atom_type_scat_dispersion_imag
_atom_type_scat_source
C C 0.0033 0.0016 'International Tables Vol C Tables 4.2.6.8 and 6.1.1.4'
H H 0.0000 0.0000 'International Tables Vol C Tables 4.2.6.8 and 6.1.1.4'
N N 0.0061 0.0033 'International Tables Vol C Tables 4.2.6.8 and 6.1.1.4'
O O 0.0106 0.0060 'International Tables Vol C Tables 4.2.6.8 and 6.1.1.4'
Dy Dy -0.1892 4.4098 'International Tables Vol C Tables 4.2.6.8 and 6.1.1.4'

loop_
_geom_angle_atom_site_label_1
_geom_angle_atom_site_label_2
_geom_angle_atom_site_label_3
_geom_angle
O1 C1 C4 122.4(3)
O1 C1 C2 117.2(3)
C4 C1 C2 120.4(4)
C1 C2 H2A 109.5
C1 C2 H2B 109.5
H2A C2 H2B 109.5
C1 C2 H2C 109.5
H2A C2 H2C 109.5
H2B C2 H2C 109.5
O2 C3 N1 123.9(3)
O2 C3 C4 131.3(4)
N1 C3 C4 104.8(3)
C5 C4 C1 131.8(4)
C5 C4 C3 105.6(3)
C1 C4 C3 122.6(4)
N2 C5 C4 111.9(3)
N2 C5 C6 117.7(4)
C4 C5 C6 130.4(4)
C5 C6 H6A 109.5
C5 C6 H6B 109.5
H6A C6 H6B 109.5
C5 C6 H6C 109.5
H6A C6 H6C 109.5
H6B C6 H6C 109.5
C12 C7 C8 119.9(4)
C12 C7 N1 121.7(4)
C8 C7 N1 118.4(4)
C9 C8 C7 119.7(4)
C9 C8 H8 120.2
C7 C8 H8 120.2
C10 C9 C8 120.4(5)
C10 C9 H9 119.8
C8 C9 H9 119.8
C11 C10 C9 119.9(4)
C11 C10 H10 120.1
C9 C10 H10 120.1
C10 C11 C12 120.9(4)
C10 C11 H11 119.6
C12 C11 H11 119.6
C7 C12 C11 119.2(4)
C7 C12 H12 120.4
C11 C12 H12 120.4
O4 C13 C15 121.4(4)
O4 C13 C14 116.5(4)
C15 C13 C14 122.1(4)
C13 C14 H14A 109.5
C13 C14 H14B 109.5
H14A C14 H14B 109.5
C13 C14 H14C 109.5
H14A C14 H14C 109.5
H14B C14 H14C 109.5
C13 C15 C16 122.7(4)
C13 C15 C17 132.5(4)
C16 C15 C17 104.8(4)
O3 C16 N3 124.0(4)
O3 C16 C15 129.9(4)
N3 C16 C15 106.1(3)
N4 C17 C15 112.3(4)
N4 C17 C18 118.0(4)
C15 C17 C18 129.7(4)
C17 C18 H18A 109.5
C17 C18 H18B 109.5
H18A C18 H18B 109.5
C17 C18 H18C 109.5
H18A C18 H18C 109.5
H18B C18 H18C 109.5
C20 C19 C24 118.4(4)
C20 C19 N3 120.3(4)
C24 C19 N3 121.3(4)
C19 C20 C21 120.4(5)
C19 C20 H20 119.8
C21 C20 H20 119.8
C22 C21 C20 121.4(5)
C22 C21 H21 119.3
C20 C21 H21 119.3
C23 C22 C21 118.1(4)
C23 C22 H22 120.9
C21 C22 H22 120.9
C22 C23 C24 122.0(4)
C22 C23 H23 119.0
C24 C23 H23 119.0
C23 C24 C19 119.7(4)
C23 C24 H24 120.2
C19 C24 H24 120.2
O5 C25 C27 122.0(4)
O5 C25 C26 116.4(4)
C27 C25 C26 121.6(4)
C25 C26 H26A 109.5
C25 C26 H26B 109.5
H26A C26 H26B 109.5
C25 C26 H26C 109.5
H26A C26 H26C 109.5
H26B C26 H26C 109.5
C25 C27 C28 122.8(4)
C25 C27 C29 132.5(5)
C28 C27 C29 104.7(4)
O6 C28 N5 124.3(4)
O6 C28 C27 130.3(4)
N5 C28 C27 105.4(4)
N6 C29 C27 112.2(4)
N6 C29 C30 118.0(4)
C27 C29 C30 129.7(5)
C29 C30 H30A 109.5
C29 C30 H30B 109.5
H30A C30 H30B 109.5
C29 C30 H30C 109.5
H30A C30 H30C 109.5
H30B C30 H30C 109.5
C36 C31 N5 121.2(4)
C36 C31 C32 119.4(5)
N5 C31 C32 119.4(4)
C33 C32 C31 119.2(5)
C33 C32 H32 120.4
C31 C32 H32 120.4
C32 C33 C34 121.8(5)
C32 C33 H33 119.1
C34 C33 H33 119.1
C35 C34 C33 118.5(5)
C35 C34 H34 120.8
C33 C34 H34 120.8
C36 C35 C34 121.2(5)
C36 C35 H35 119.4
C34 C35 H35 119.4
C35 C36 C31 119.9(4)
C35 C36 H36 120.0
C31 C36 H36 120.0
O9 C37 C39 121.2(4)
O9 C37 C38 116.4(4)
C39 C37 C38 122.4(4)
C37 C38 H38A 109.5
C37 C38 H38B 109.5
H38A C38 H38B 109.5
C37 C38 H38C 109.5
H38A C38 H38C 109.5
H38B C38 H38C 109.5
C40 C39 C37 122.9(4)
C40 C39 C41 105.1(3)
C37 C39 C41 132.0(4)
O10 C40 N7 123.3(4)
O10 C40 C39 130.7(4)
N7 C40 C39 106.0(3)
N8 C41 C39 111.5(4)
N8 C41 C42 119.6(4)
C39 C41 C42 128.9(4)
C41 C42 H42A 109.5
C41 C42 H42B 109.5
H42A C42 H42B 109.5
C41 C42 H42C 109.5
H42A C42 H42C 109.5
H42B C42 H42C 109.5
C48 C43 C44 119.4(4)
C48 C43 N7 121.5(4)
C44 C43 N7 119.1(4)
C45 C44 C43 119.4(5)
C45 C44 H44 120.3
C43 C44 H44 120.3
C46 C45 C44 121.6(5)
C46 C45 H45 119.2
C44 C45 H45 119.2
C47 C46 C45 118.0(5)
C47 C46 H46 121.0
C45 C46 H46 121.0
C46 C47 C48 122.1(5)
C46 C47 H47 119.0
C48 C47 H47 119.0
C47 C48 C43 119.5(4)
C47 C48 H48 120.2
C43 C48 H48 120.2
O11 C49 C51 121.8(4)
O11 C49 C50 115.9(4)
C51 C49 C50 122.2(4)
C49 C50 H50A 109.5
C49 C50 H50B 109.5
H50A C50 H50B 109.5
C49 C50 H50C 109.5
H50A C50 H50C 109.5
H50B C50 H50C 109.5
C49 C51 C53 130.8(5)
C49 C51 C52 123.0(4)
C53 C51 C52 106.0(4)
O12 C52 N9 124.9(4)
O12 C52 C51 130.5(4)
N9 C52 C51 104.5(4)
N10 C53 C51 111.5(4)
N10 C53 C54 118.1(4)
C51 C53 C54 130.5(5)
C53 C54 H54A 109.5
C53 C54 H54B 109.5
H54A C54 H54B 109.5
C53 C54 H54C 109.5
H54A C54 H54C 109.5
H54B C54 H54C 109.5
C60 C55 C56 118.4(5)
C60 C55 N9 121.9(4)
C56 C55 N9 119.7(4)
C57 C56 C55 120.4(5)
C57 C56 H56 119.8
C55 C56 H56 119.8
C58 C57 C56 121.4(5)
C58 C57 H57 119.3
C56 C57 H57 119.3
C57 C58 C59 117.7(5)
C57 C58 H58 121.2
C59 C58 H58 121.2
C60 C59 C58 121.9(5)
C60 C59 H59 119.0
C58 C59 H59 119.0
C59 C60 C55 120.1(5)
C59 C60 H60 119.9
C55 C60 H60 119.9
O13 C61 C63 121.2(4)
O13 C61 C62 117.5(4)
C63 C61 C62 121.3(4)
C61 C62 H62A 109.5
C61 C62 H62B 109.5
H62A C62 H62B 109.5
C61 C62 H62C 109.5
H62A C62 H62C 109.5
H62B C62 H62C 109.5
C61 C63 C66 122.3(4)
C61 C63 C64 132.4(4)
C66 C63 C64 105.3(4)
N12 C64 C63 111.5(4)
N12 C64 C65 119.2(4)
C63 C64 C65 129.4(4)
C64 C65 H65A 109.5
C64 C65 H65B 109.5
H65A C65 H65B 109.5
C64 C65 H65C 109.5
H65A C65 H65C 109.5
H65B C65 H65C 109.5
O14 C66 N11 123.2(4)
O14 C66 C63 130.9(4)
N11 C66 C63 105.9(3)
C72 C67 C68 117.9(4)
C72 C67 N11 122.2(4)
C68 C67 N11 119.9(4)
C69 C68 C67 120.5(4)
C69 C68 H68 119.7
C67 C68 H68 119.7
C68 C69 C70 121.2(4)
C68 C69 H69 119.4
C70 C69 H69 119.4
C69 C70 C71 118.2(5)
C69 C70 H70 120.9
C71 C70 H70 120.9
C72 C71 C70 121.0(5)
C72 C71 H71 119.5
C70 C71 H71 119.5
C71 C72 C67 121.2(4)
C71 C72 H72 119.4
C67 C72 H72 119.4
C74 C73 H73A 109.5
C74 C73 H73B 109.5
H73A C73 H73B 109.5
C74 C73 H73C 109.5
H73A C73 H73C 109.5
H73B C73 H73C 109.5
O17 C74 O18 111.2(11)
O17 C74 C73 125.4(11)
O18 C74 C73 123.4(8)
C76 C75 O18 108.0(9)
C76 C75 H75A 110.1
O18 C75 H75A 110.1
C76 C75 H75B 110.1
O18 C75 H75B 110.1
H75A C75 H75B 108.4
C75 C76 H76A 109.5
C75 C76 H76B 109.5
H76A C76 H76B 109.5
C75 C76 H76C 109.5
H76A C76 H76C 109.5
H76B C76 H76C 109.5
O6 Dy1 O2 75.36(9)
O6 Dy1 O3 74.90(10)
O2 Dy1 O3 145.77(9)
O6 Dy1 O5 75.07(10)
O2 Dy1 O5 104.15(10)
O3 Dy1 O5 84.09(10)
O6 Dy1 O4 142.06(10)
O2 Dy1 O4 140.51(9)
O3 Dy1 O4 72.99(9)
O5 Dy1 O4 82.02(10)
O6 Dy1 O7 79.85(10)
O2 Dy1 O7 85.84(10)
O3 Dy1 O7 72.59(10)
O5 Dy1 O7 149.42(10)
O4 Dy1 O7 108.72(10)
O6 Dy1 O1 140.30(9)
O2 Dy1 O1 75.16(9)
O3 Dy1 O1 120.38(9)
O5 Dy1 O1 138.23(10)
O4 Dy1 O1 75.04(9)
O7 Dy1 O1 72.06(10)
O6 Dy1 O8 124.27(10)
O2 Dy1 O8 74.06(10)
O3 Dy1 O8 138.15(10)
O5 Dy1 O8 68.90(10)
O4 Dy1 O8 72.10(10)
O7 Dy1 O8 141.32(11)
O1 Dy1 O8 71.00(10)
O10 Dy2 O14 139.65(10)
O10 Dy2 O11 107.55(11)
O14 Dy2 O11 81.89(11)
O10 Dy2 O16 83.19(10)
O14 Dy2 O16 75.07(10)
O11 Dy2 O16 153.79(10)
O10 Dy2 O12 71.42(9)
O14 Dy2 O12 74.24(9)
O11 Dy2 O12 73.60(10)
O16 Dy2 O12 88.08(10)
O10 Dy2 O13 144.67(9)
O14 Dy2 O13 72.52(9)
O11 Dy2 O13 88.03(11)
O16 Dy2 O13 96.67(10)
O12 Dy2 O13 143.87(9)
O10 Dy2 O9 73.11(9)
O14 Dy2 O9 128.35(10)
O11 Dy2 O9 133.93(10)
O16 Dy2 O9 71.68(10)
O12 Dy2 O9 140.84(9)
O13 Dy2 O9 73.38(9)
O10 Dy2 O15 82.01(10)
O14 Dy2 O15 135.16(10)
O11 Dy2 O15 66.24(11)
O16 Dy2 O15 139.89(11)
O12 Dy2 O15 121.48(11)
O13 Dy2 O15 75.56(10)
O9 Dy2 O15 68.38(10)
C3 N1 N2 111.4(3)
C3 N1 C7 130.1(3)
N2 N1 C7 118.2(3)
C5 N2 N1 106.3(3)
C16 N3 N4 111.0(3)
C16 N3 C19 129.7(3)
N4 N3 C19 119.0(3)
C17 N4 N3 105.8(3)
C28 N5 C31 129.8(4)
C28 N5 N6 111.1(4)
C31 N5 N6 118.9(3)
C29 N6 N5 106.5(4)
C40 N7 N8 111.1(3)
C40 N7 C43 128.7(3)
N8 N7 C43 120.1(3)
C41 N8 N7 106.3(3)
C52 N9 N10 111.7(4)
C52 N9 C55 130.3(4)
N10 N9 C55 117.7(4)
C53 N10 N9 106.3(4)
C66 N11 N12 110.3(3)
C66 N11 C67 128.9(3)
N12 N11 C67 120.5(3)
C64 N12 N11 107.0(3)
C1 O1 Dy1 136.6(2)
C3 O2 Dy1 129.9(2)
C16 O3 Dy1 133.4(3)
C13 O4 Dy1 139.3(3)
C25 O5 Dy1 136.4(3)
C28 O6 Dy1 128.0(3)
Dy1 O7 H7A 122(2)
Dy1 O7 H7B 120(3)
H7A O7 H7B 108.7(16)
Dy1 O8 H8A 127(3)
Dy1 O8 H8B 122(3)
H8A O8 H8B 110.5(18)
C37 O9 Dy2 136.6(3)
C40 O10 Dy2 133.3(3)
C49 O11 Dy2 138.0(3)
C52 O12 Dy2 129.1(3)
C61 O13 Dy2 138.8(3)
C66 O14 Dy2 134.2(3)
Dy2 O15 H15A 120(4)
Dy2 O15 H15B 118(3)
H15A O15 H15B 109.0(17)
Dy2 O16 H16B 122(2)
Dy2 O16 H16A 127(2)
H16B O16 H16A 109.2(17)
C74 O18 C75 123.1(8)

loop_
_geom_bond_atom_site_label_1
_geom_bond_atom_site_label_2
_geom_bond_distance
C1 O1 1.245(5)
C1 C4 1.421(5)
C1 C2 1.510(5)
C2 H2A 0.9600
C2 H2B 0.9600
C2 H2C 0.9600
C3 O2 1.254(4)
C3 N1 1.381(5)
C3 C4 1.435(5)
C4 C5 1.417(5)
C5 N2 1.310(5)
C5 C6 1.490(5)
C6 H6A 0.9600
C6 H6B 0.9600
C6 H6C 0.9600
C7 C12 1.382(5)
C7 C8 1.389(5)
C7 N1 1.418(5)
C8 C9 1.382(6)
C8 H8 0.9300
C9 C10 1.378(6)
C9 H9 0.9300
C10 C11 1.357(6)
C10 H10 0.9300
C11 C12 1.397(5)
C11 H11 0.9300
C12 H12 0.9300
C13 O4 1.263(4)
C13 C15 1.408(6)
C13 C14 1.495(5)
C14 H14A 0.9600
C14 H14B 0.9600
C14 H14C 0.9600
C15 C16 1.418(5)
C15 C17 1.422(5)
C16 O3 1.255(4)
C16 N3 1.376(5)
C17 N4 1.312(5)
C17 C18 1.505(6)
C18 H18A 0.9600
C18 H18B 0.9600
C18 H18C 0.9600
C19 C20 1.369(6)
C19 C24 1.390(5)
C19 N3 1.421(5)
C20 C21 1.371(6)
C20 H20 0.9300
C21 C22 1.367(6)
C21 H21 0.9300
C22 C23 1.353(6)
C22 H22 0.9300
C23 C24 1.367(6)
C23 H23 0.9300
C24 H24 0.9300
C25 O5 1.268(5)
C25 C27 1.396(6)
C25 C26 1.488(6)
C26 H26A 0.9600
C26 H26B 0.9600
C26 H26C 0.9600
C27 C28 1.432(6)
C27 C29 1.434(6)
C28 O6 1.268(5)
C28 N5 1.376(5)
C29 N6 1.292(6)
C29 C30 1.503(6)
C30 H30A 0.9600
C30 H30B 0.9600
C30 H30C 0.9600
C31 C36 1.389(6)
C31 N5 1.394(6)
C31 C32 1.398(6)
C32 C33 1.361(7)
C32 H32 0.9300
C33 C34 1.382(7)
C33 H33 0.9300
C34 C35 1.378(6)
C34 H34 0.9300
C35 C36 1.365(6)
C35 H35 0.9300
C36 H36 0.9300
C37 O9 1.260(4)
C37 C39 1.416(5)
C37 C38 1.489(5)
C38 H38A 0.9600
C38 H38B 0.9600
C38 H38C 0.9600
C39 C40 1.407(5)
C39 C41 1.435(5)
C40 O10 1.270(4)
C40 N7 1.372(5)
C41 N8 1.300(5)
C41 C42 1.486(5)
C42 H42A 0.9600
C42 H42B 0.9600
C42 H42C 0.9600
C43 C48 1.384(6)
C43 C44 1.390(6)
C43 N7 1.420(5)
C44 C45 1.382(6)
C44 H44 0.9300
C45 C46 1.374(7)
C45 H45 0.9300
C46 C47 1.374(6)
C46 H46 0.9300
C47 C48 1.374(6)
C47 H47 0.9300
C48 H48 0.9300
C49 O11 1.271(5)
C49 C51 1.388(6)
C49 C50 1.511(6)
C50 H50A 0.9600
C50 H50B 0.9600
C50 H50C 0.9600
C51 C53 1.423(6)
C51 C52 1.426(6)
C52 O12 1.254(5)
C52 N9 1.382(5)
C53 N10 1.308(6)
C53 C54 1.504(6)
C54 H54A 0.9600
C54 H54B 0.9600
C54 H54C 0.9600
C55 C60 1.383(6)
C55 C56 1.393(6)
C55 N9 1.405(6)
C56 C57 1.380(7)
C56 H56 0.9300
C57 C58 1.369(7)
C57 H57 0.9300
C58 C59 1.390(7)
C58 H58 0.9300
C59 C60 1.368(6)
C59 H59 0.9300
C60 H60 0.9300
C61 O13 1.267(4)
C61 C63 1.410(5)
C61 C62 1.497(5)
C62 H62A 0.9600
C62 H62B 0.9600
C62 H62C 0.9600
C63 C66 1.417(5)
C63 C64 1.426(5)
C64 N12 1.306(5)
C64 C65 1.503(6)
C65 H65A 0.9600
C65 H65B 0.9600
C65 H65C 0.9600
C66 O14 1.260(4)
C66 N11 1.384(5)
C67 C72 1.370(6)
C67 C68 1.389(5)
C67 N11 1.412(5)
C68 C69 1.368(6)
C68 H68 0.9300
C69 C70 1.373(6)
C69 H69 0.9300
C70 C71 1.371(6)
C70 H70 0.9300
C71 C72 1.368(6)
C71 H71 0.9300
C72 H72 0.9300
C73 C74 1.439(12)
C73 H73A 0.9600
C73 H73B 0.9600
C73 H73C 0.9600
C74 O17 1.131(10)
C74 O18 1.279(11)
C75 C76 1.336(12)
C75 O18 1.426(12)
C75 H75A 0.9700
C75 H75B 0.9700
C76 H76A 0.9600
C76 H76B 0.9600
C76 H76C 0.9600
Dy1 O6 2.303(3)
Dy1 O2 2.308(3)
Dy1 O3 2.318(3)
Dy1 O5 2.325(3)
Dy1 O4 2.367(3)
Dy1 O7 2.383(3)
Dy1 O1 2.389(3)
Dy1 O8 2.452(3)
Dy2 O10 2.277(3)
Dy2 O14 2.299(3)
Dy2 O11 2.327(3)
Dy2 O16 2.364(3)
Dy2 O12 2.367(3)
Dy2 O13 2.416(3)
Dy2 O9 2.426(3)
Dy2 O15 2.480(3)
N1 N2 1.399(4)
N3 N4 1.400(4)
N5 N6 1.405(5)
N7 N8 1.395(4)
N9 N10 1.397(5)
N11 N12 1.398(4)
O7 H7A 0.850(10)
O7 H7B 0.850(10)
O8 H8A 0.845(10)
O8 H8B 0.844(10)
O15 H15A 0.854(10)
O15 H15B 0.847(10)
O16 H16B 0.848(10)
O16 H16A 0.850(10)

loop_
_geom_hbond_atom_site_label_D
_geom_hbond_atom_site_label_H
_geom_hbond_atom_site_label_A
_geom_hbond_distance_DH
_geom_hbond_distance_HA
_geom_hbond_distance_DA
_geom_hbond_angle_DHA
_geom_hbond_site_symmetry_A
O7 H7B N2 0.850(10) 2.016(14) 2.847(4) 166(4) 2_765
O7 H7A N4 0.850(10) 2.003(11) 2.853(4) 177(4) 2_775
O15 H15A O8 0.854(10) 2.35(4) 3.059(5) 141(5) 1_455
O15 H15A O4 0.854(10) 2.42(4) 3.154(4) 144(5) 1_455
O16 H16A N12 0.850(10) 1.955(11) 2.804(5) 177(3) 2_566
O8 H8A O13 0.845(10) 1.934(16) 2.760(4) 165(4) 1_655
O16 H16B N8 0.848(10) 2.121(13) 2.961(4) 171(4) 2_676
C72 H72 O14 0.93 2.22 2.865(6) 125.6 .
C68 H68 O16 0.93 2.63 3.529(6) 161.7 2_566
C60 H60 O12 0.93 2.31 2.931(6) 123.9 .
C54 H54B O18 0.96 2.66 3.523(10) 150.0 1_455
C48 H48 O10 0.93 2.23 2.854(5) 123.5 .
C36 H36 O6 0.93 2.31 2.912(5) 122.1 .
C24 H24 O3 0.93 2.25 2.886(5) 125.1 .
C12 H12 O2 0.93 2.28 2.910(5) 124.2 .
